data_1568120
loop_
_publ_author_name
'Karges, Johannes'
'Giardini, Miriam A.'
'Blacque, Olivier'
'Woodworth, Brendon'
'Siqueira-Neto, Jair L'
'Cohen, Seth M.'

_publ_section_title
;
 Enantioselective inhibition of the SARS-CoV-2 main protease with
 rhenium(i) picolinic acid complexes.
;
_journal_issue 3
_journal_name_full 'Chemical science'
_journal_page_first 711
_journal_page_last 720
_journal_paper_doi 10.1039/d2sc05473f
_journal_volume 14
_journal_year 2023
_chemical_formula_moiety 'C9 H6 N O7 Re'
_chemical_formula_sum 'C9 H6 N O7 Re'
_chemical_formula_weight 426.35
_space_group_crystal_system triclinic
_space_group_IT_number 2
_space_group_name_Hall '-P 1'
_space_group_name_H-M_alt 'P -1'
_atom_sites_solution_hydrogens mixed
_atom_sites_solution_primary dual
_audit_creation_date 2021-03-16
_audit_creation_method
;
Olex2 1.3
(compiled 2020.11.12 svn.r5f609507 for OlexSys, GUI svn.r6272)
;
_audit_update_record
;
2022-09-06 deposited with the CCDC.	2022-12-13 downloaded from the CCDC.
;
_cell_angle_alpha 88.048(3)
_cell_angle_beta 76.353(3)
_cell_angle_gamma 84.465(4)
_cell_formula_units_Z 2
_cell_length_a 7.2397(3)
_cell_length_b 8.0044(4)
_cell_length_c 9.5362(2)
_cell_measurement_reflns_used 10143
_cell_measurement_temperature 160(1)
_cell_measurement_theta_max 78.7350
_cell_measurement_theta_min 4.7610
_cell_volume 534.48(4)
_computing_cell_refinement 'CrysAlisPro 1.171.40.68a (Rigaku OD, 2019)'
_computing_data_collection 'CrysAlisPro 1.171.40.68a (Rigaku OD, 2019)'
_computing_data_reduction 'CrysAlisPro 1.171.40.68a (Rigaku OD, 2019)'
_computing_molecular_graphics 'Olex2 1.3 (Dolomanov et al., 2009)'
_computing_publication_material 'Olex2 1.3 (Dolomanov et al., 2009)'
_computing_structure_refinement 'SHELXL (Sheldrick, 2015b)'
_computing_structure_solution 'SHELXT (Sheldrick, 2015a)'
_diffrn_ambient_environment N~2~
_diffrn_ambient_temperature 160(1)
_diffrn_detector 'Hybrid Pixel Array Detector'
_diffrn_detector_area_resol_mean 5.8140
_diffrn_detector_type 'Pilatus 200K'
_diffrn_measured_fraction_theta_full 0.999
_diffrn_measured_fraction_theta_max 0.996
_diffrn_measurement_details
;
List of Runs (angles in degrees, time in seconds):

  # Type    Start    End  Width  t~exp~   \w     \q     \k     \f   Frames
#--------------------------------------------------------------------------
  1  \w     29.00 125.00   0.50    0.12    --   51.79  77.00   0.00  192
  2  \w     92.00 178.00   0.50    0.49    --  107.75  61.00 120.00  172
  3  \w     95.00 178.00   0.50    0.49    --  107.75  16.00 144.00  166
  4  \w     40.00 132.00   0.50    0.12    --   51.79  16.00 144.00  184
  5  \w     29.00 125.00   0.50    0.12    --   51.79  77.00 -60.00  192
  6  \w     29.00 125.00   0.50    0.12    --   51.79  77.00-120.00  192
  7  \w     95.00 178.00   0.50    0.49    --  107.75  45.00-180.00  166
  8  \w     34.00 130.00   0.50    0.49    --  107.75 -77.00  60.00  192
  9  \w     37.00 124.00   0.50    0.49    --  107.75 -61.00  60.00  174
 10  \w     37.00 124.00   0.50    0.49    --  107.75 -61.00 150.00  174
 11  \w     32.00 120.00   0.50    0.49    --  107.75 -45.00  60.00  176
 12  \w     37.00 124.00   0.50    0.49    --  107.75 -61.00 -60.00  174
 13  \w    -21.00  67.00   0.50    0.12    --   51.79 -57.00-180.00  176
 14  \w     34.00 130.00   0.50    0.49    --  107.75 -77.00-180.00  192
 15  \w     28.00 120.00   0.50    0.49    --  107.75 -16.00 -25.00  184
 16  \w     30.00 120.00   0.50    0.49    --  107.75 -30.00-180.00  180
 17  \w     28.00 120.00   0.50    0.49    --  107.75 -15.00-180.00  184
 18  \w    -27.00  65.00   0.50    0.12    --   51.79 -16.00 -25.00  184
 19  \w     31.00 106.00   0.50    0.49    --  107.75 -94.00 -30.00  150
 20  \w     31.00 106.00   0.50    0.49    --  107.75 -94.00  30.00  150
 21  \w     31.00 109.00   0.50    0.49    --  107.75-111.00  30.00  156
 22  \w     31.00 106.00   0.50    0.49    --  107.75 -94.00  60.00  150
 23  \w     31.00 109.00   0.50    0.49    --  107.75-111.00 -60.00  156
 24  \w     31.00 109.00   0.50    0.49    --  107.75-111.00-120.00  156
 25  \w    -83.00  -9.00   0.50    0.49    --  -86.25 111.00 -90.00  148
 26  \w    -65.00  28.00   0.50    0.12    --  -51.79  16.00 144.00  186
 27  \w    -99.00  -6.00   0.50    0.49    --  -86.25  16.00 144.00  186
 28  \w   -132.00 -39.00   0.50    0.12    --  -51.79 -16.00 -25.00  186
 29  \w   -166.00 -73.00   0.50    0.49    --  -86.25 -16.00 -25.00  186
 30  \w   -125.00 -29.00   0.50    0.12    --  -51.79 -77.00 -90.00  192
 31  \w   -125.00 -29.00   0.50    0.12    --  -51.79 -77.00  90.00  192
 32  \w   -124.00 -37.00   0.50    0.12    --  -51.79 -57.00 150.00  174
 33  \w   -126.00 -73.00   0.50    0.12    --  -51.79-125.00  30.00  106
;
_diffrn_measurement_device 'four-circle diffractometer'
_diffrn_measurement_device_type 'XtaLAB Synergy, Dualflex, Pilatus 200K'
_diffrn_measurement_method '\w scans'
_diffrn_orient_matrix_type 'CrysAlisPro convention (1999,Acta A55,543-557)'
_diffrn_orient_matrix_UB_11 0.1277555000
_diffrn_orient_matrix_UB_12 -0.1609001000
_diffrn_orient_matrix_UB_13 0.0179445000
_diffrn_orient_matrix_UB_21 -0.1756919000
_diffrn_orient_matrix_UB_22 -0.1016280000
_diffrn_orient_matrix_UB_23 0.0301875000
_diffrn_orient_matrix_UB_31 0.0340836000
_diffrn_orient_matrix_UB_32 -0.0343341000
_diffrn_orient_matrix_UB_33 -0.1625018000
_diffrn_radiation_monochromator mirror
_diffrn_radiation_probe x-ray
_diffrn_radiation_type 'Cu K\a'
_diffrn_radiation_wavelength 1.54184
_diffrn_reflns_av_R_equivalents 0.0375
_diffrn_reflns_av_unetI/netI 0.0215
_diffrn_reflns_Laue_measured_fraction_full 0.999
_diffrn_reflns_Laue_measured_fraction_max 0.996
_diffrn_reflns_limit_h_max 9
_diffrn_reflns_limit_h_min -8
_diffrn_reflns_limit_k_max 9
_diffrn_reflns_limit_k_min -9
_diffrn_reflns_limit_l_max 9
_diffrn_reflns_limit_l_min -11
_diffrn_reflns_number 10649
_diffrn_reflns_point_group_measured_fraction_full 0.999
_diffrn_reflns_point_group_measured_fraction_max 0.996
_diffrn_reflns_theta_full 67.684
_diffrn_reflns_theta_max 74.492
_diffrn_reflns_theta_min 4.772
_diffrn_source 'micro-focus sealed X-ray tube'
_diffrn_source_type 'PhotonJet (Cu) X-ray Source'
_exptl_absorpt_coefficient_mu 22.569
_exptl_absorpt_correction_T_max 0.714
_exptl_absorpt_correction_T_min 0.115
_exptl_absorpt_correction_type analytical
_exptl_absorpt_process_details
;
CrysAlisPro 1.171.40.68a (Rigaku Oxford Diffraction, 2019)
Analytical numeric absorption correction using a multifaceted crystal
model based on expressions derived by R.C. Clark & J.S. Reid.
(Clark, R. C. & Reid, J. S. (1995). Acta Cryst. A51, 887-897)
Empirical absorption correction using spherical harmonics,
 implemented in SCALE3 ABSPACK scaling algorithm.
;
_exptl_crystal_colour colourless
_exptl_crystal_density_diffrn 2.649
_exptl_crystal_description needle
_exptl_crystal_F_000 396
_exptl_crystal_size_max 0.24
_exptl_crystal_size_mid 0.04
_exptl_crystal_size_min 0.02
_refine_diff_density_max 1.542
_refine_diff_density_min -1.160
_refine_diff_density_rms 0.171
_refine_ls_extinction_coef 0.00099(15)
_refine_ls_extinction_expression Fc^*^=kFc[1+0.001xFc^2^\l^3^/sin(2\q)]^-1/4^
_refine_ls_extinction_method 'SHELXL-2018/3 (Sheldrick 2018)'
_refine_ls_goodness_of_fit_ref 1.126
_refine_ls_hydrogen_treatment constr
_refine_ls_matrix_type full
_refine_ls_number_parameters 166
_refine_ls_number_reflns 2165
_refine_ls_number_restraints 0
_refine_ls_restrained_S_all 1.126
_refine_ls_R_factor_all 0.0226
_refine_ls_R_factor_gt 0.0218
_refine_ls_shift/su_max 0.002
_refine_ls_shift/su_mean 0.000
_refine_ls_structure_factor_coef Fsqd
_refine_ls_weighting_details 'w=1/[\s^2^(Fo^2^)+(0.0390P)^2^+0.7536P] where P=(Fo^2^+2Fc^2^)/3'
_refine_ls_weighting_scheme calc
_refine_ls_wR_factor_gt 0.0584
_refine_ls_wR_factor_ref 0.0589
_reflns_Friedel_coverage 0.000
_reflns_number_gt 2116
_reflns_number_total 2165
_reflns_threshold_expression 'I > 2\s(I)'
_cod_data_source_file d2sc05473f2.cif
_cod_data_source_block 38
_cod_depositor_comments 'Adding full bibliography for 1568094--1568122.cif.'
_cod_database_code 1568120
_shelx_shelxl_version_number 2018/3
_shelx_space_group_comment
;
The symmetry employed for this shelxl refinement is uniquely defined
by the following loop, which should always be used as a source of
symmetry information in preference to the above space-group names.
They are only intended as comments.
;
_shelx_estimated_absorpt_t_max 0.661
_shelx_estimated_absorpt_t_min 0.074
_olex2_refinement_description
;
1. Fixed Uiso
 At 1.2 times of:
  All C(H) groups
 At 1.5 times of:
  All O(H) groups, All O(H,H) groups
2.a Rotating group:
 O4(H4A,H4B), O5(H5)
2.b Aromatic/amide H refined with riding coordinates:
 C5(H5A), C6(H6), C7(H7)
;

loop_
_space_group_symop_operation_xyz
'x, y, z'
'-x, -y, -z'

loop_
_atom_site_label
_atom_site_type_symbol
_atom_site_fract_x
_atom_site_fract_y
_atom_site_fract_z
_atom_site_U_iso_or_equiv
_atom_site_adp_type
_atom_site_occupancy
_atom_site_site_symmetry_order
_atom_site_calc_flag
_atom_site_refinement_flags_posn
_atom_site_refinement_flags_adp
_atom_site_refinement_flags_occupancy
_atom_site_disorder_assembly
_atom_site_disorder_group
Re1 Re 0.66101(2) 0.27546(2) 0.62822(2) 0.01436(10) Uani 1 1 d . . . . .
O1 O 0.9486(5) 0.3997(4) 0.3645(4) 0.0314(7) Uani 1 1 d . . . . .
O2 O 0.8089(5) -0.0730(4) 0.5107(4) 0.0336(8) Uani 1 1 d . . . . .
O3 O 0.9924(4) 0.2403(4) 0.7765(3) 0.0286(7) Uani 1 1 d . . . . .
O4 O 0.4157(4) 0.3164(4) 0.5314(3) 0.0212(6) Uani 1 1 d . . . . .
H4A H 0.358994 0.224916 0.537741 0.032 Uiso 1 1 d R U . . .
H4B H 0.425241 0.346340 0.441454 0.032 Uiso 1 1 d R U . . .
O5 O 0.4573(4) -0.0583(3) 0.7775(3) 0.0235(6) Uani 1 1 d . . . . .
H5 H 0.419498 -0.148120 0.817168 0.035 Uiso 1 1 d R U . . .
O6 O 0.3337(4) 0.6551(3) 0.8929(3) 0.0237(6) Uani 1 1 d . . . . .
O7 O 0.5404(4) 0.5162(3) 0.7162(3) 0.0167(5) Uani 1 1 d . . . . .
N1 N 0.4340(5) 0.2205(4) 0.8170(4) 0.0142(6) Uani 1 1 d . . . . .
C1 C 0.8398(6) 0.3560(5) 0.4625(5) 0.0221(8) Uani 1 1 d . . . . .
C2 C 0.7490(6) 0.0572(6) 0.5564(5) 0.0220(8) Uani 1 1 d . . . . .
C3 C 0.8667(6) 0.2546(5) 0.7232(5) 0.0209(8) Uani 1 1 d . . . . .
C4 C 0.3769(5) 0.0694(5) 0.8621(4) 0.0154(7) Uani 1 1 d . . . . .
C5 C 0.2394(6) 0.0489(5) 0.9912(4) 0.0180(7) Uani 1 1 d . . . . .
H5A H 0.203552 -0.059815 1.022384 0.022 Uiso 1 1 calc R U . . .
C6 C 0.1569(6) 0.1874(5) 1.0724(4) 0.0209(8) Uani 1 1 d . . . . .
H6 H 0.064707 0.175721 1.160540 0.025 Uiso 1 1 calc R U . . .
C7 C 0.2120(6) 0.3463(5) 1.0220(4) 0.0200(8) Uani 1 1 d . . . . .
H7 H 0.155852 0.444470 1.074512 0.024 Uiso 1 1 calc R U . . .
C8 C 0.3471(5) 0.3570(5) 0.8971(4) 0.0154(7) Uani 1 1 d . . . . .
C9 C 0.4094(6) 0.5236(5) 0.8329(4) 0.0168(7) Uani 1 1 d . . . . .

loop_
_atom_site_aniso_label
_atom_site_aniso_U_11
_atom_site_aniso_U_22
_atom_site_aniso_U_33
_atom_site_aniso_U_23
_atom_site_aniso_U_13
_atom_site_aniso_U_12
Re1 0.01610(13) 0.01294(13) 0.01301(13) -0.00027(7) -0.00032(7) -0.00388(7)
O1 0.0360(18) 0.0302(17) 0.0224(16) -0.0001(13) 0.0079(14) -0.0119(14)
O2 0.0239(15) 0.0231(16) 0.050(2) -0.0174(15) 0.0027(14) -0.0033(12)
O3 0.0246(16) 0.0371(18) 0.0267(16) 0.0037(13) -0.0101(13) -0.0062(13)
O4 0.0246(15) 0.0215(15) 0.0198(14) 0.0031(11) -0.0085(12) -0.0068(12)
O5 0.0310(15) 0.0119(13) 0.0235(15) -0.0008(11) 0.0025(12) -0.0039(11)
O6 0.0286(15) 0.0123(14) 0.0265(15) -0.0014(11) 0.0026(12) -0.0053(11)
O7 0.0209(14) 0.0106(12) 0.0166(13) 0.0016(10) 0.0008(11) -0.0042(10)
N1 0.0163(15) 0.0129(15) 0.0128(15) -0.0009(11) -0.0013(12) -0.0023(12)
C1 0.024(2) 0.021(2) 0.021(2) -0.0023(16) -0.0043(17) -0.0021(16)
C2 0.0165(18) 0.023(2) 0.026(2) -0.0044(16) -0.0003(16) -0.0082(15)
C3 0.022(2) 0.0167(19) 0.021(2) 0.0028(15) 0.0010(16) -0.0022(15)
C4 0.0156(17) 0.0143(18) 0.0156(18) 0.0021(14) -0.0015(14) -0.0037(14)
C5 0.0220(18) 0.0134(17) 0.0171(18) 0.0056(14) -0.0011(15) -0.0048(14)
C6 0.028(2) 0.0179(19) 0.0126(18) 0.0047(14) 0.0042(15) -0.0065(16)
C7 0.0222(19) 0.0179(19) 0.0182(19) -0.0048(15) -0.0010(15) -0.0021(15)
C8 0.0174(18) 0.0136(18) 0.0156(18) -0.0004(14) -0.0039(14) -0.0034(14)
C9 0.0204(18) 0.0143(18) 0.0160(18) 0.0004(14) -0.0039(14) -0.0036(14)

loop_
_atom_type_symbol
_atom_type_description
_atom_type_scat_dispersion_real
_atom_type_scat_dispersion_imag
_atom_type_scat_source
C C 0.0181 0.0091 'International Tables Vol C Tables 4.2.6.8 and 6.1.1.4'
H H 0.0000 0.0000 'International Tables Vol C Tables 4.2.6.8 and 6.1.1.4'
N N 0.0311 0.0180 'International Tables Vol C Tables 4.2.6.8 and 6.1.1.4'
O O 0.0492 0.0322 'International Tables Vol C Tables 4.2.6.8 and 6.1.1.4'
Re Re -5.2083 5.8923 'International Tables Vol C Tables 4.2.6.8 and 6.1.1.4'

loop_
_exptl_crystal_face_index_h
_exptl_crystal_face_index_k
_exptl_crystal_face_index_l
_exptl_crystal_face_perp_dist
1 0 1 0.0090
-1 0 -1 0.0090
2 -1 -5 0.0404
-2 1 5 0.0404
0 0 -1 0.0214
0 0 1 0.0214
-1 -4 3 0.0889
1 4 -3 0.0969
-1 -5 -2 0.1081
1 5 2 0.1151
1 0 0 0.0125
-1 0 0 0.0125

loop_
_geom_angle_atom_site_label_1
_geom_angle_atom_site_label_2
_geom_angle_atom_site_label_3
_geom_angle
_geom_angle_site_symmetry_1
_geom_angle_site_symmetry_3
_geom_angle_publ_flag
O4 Re1 N1 80.70(12) . . ?
O7 Re1 O4 79.71(11) . . ?
O7 Re1 N1 74.79(11) . . ?
C1 Re1 O4 94.85(15) . . ?
C1 Re1 O7 97.36(14) . . ?
C1 Re1 N1 171.50(15) . . ?
C2 Re1 O4 97.73(16) . . ?
C2 Re1 O7 175.66(13) . . ?
C2 Re1 N1 101.40(16) . . ?
C2 Re1 C1 86.33(18) . . ?
C2 Re1 C3 86.77(18) . . ?
C3 Re1 O4 175.30(13) . . ?
C3 Re1 O7 95.72(15) . . ?
C3 Re1 N1 97.15(15) . . ?
C3 Re1 C1 86.74(18) . . ?
Re1 O4 H4A 109.6 . . ?
Re1 O4 H4B 123.0 . . ?
H4A O4 H4B 102.6 . . ?
C4 O5 H5 109.3 . . ?
C9 O7 Re1 119.5(2) . . ?
C4 N1 Re1 127.0(3) . . ?
C4 N1 C8 117.9(3) . . ?
C8 N1 Re1 115.1(3) . . ?
O1 C1 Re1 178.1(4) . . ?
O2 C2 Re1 177.4(4) . . ?
O3 C3 Re1 178.1(4) . . ?
O5 C4 N1 116.0(3) . . ?
O5 C4 C5 122.4(4) . . ?
N1 C4 C5 121.7(4) . . ?
C4 C5 H5A 120.2 . . ?
C6 C5 C4 119.6(4) . . ?
C6 C5 H5A 120.2 . . ?
C5 C6 H6 120.7 . . ?
C5 C6 C7 118.6(4) . . ?
C7 C6 H6 120.7 . . ?
C6 C7 H7 120.6 . . ?
C8 C7 C6 118.8(4) . . ?
C8 C7 H7 120.6 . . ?
N1 C8 C9 114.5(3) . . ?
C7 C8 N1 123.4(4) . . ?
C7 C8 C9 122.1(3) . . ?
O6 C9 O7 124.4(4) . . ?
O6 C9 C8 119.8(3) . . ?
O7 C9 C8 115.9(3) . . ?

loop_
_geom_bond_atom_site_label_1
_geom_bond_atom_site_label_2
_geom_bond_distance
_geom_bond_site_symmetry_2
_geom_bond_publ_flag
Re1 O4 2.181(3) . ?
Re1 O7 2.149(3) . ?
Re1 N1 2.196(3) . ?
Re1 C1 1.927(4) . ?
Re1 C2 1.894(4) . ?
Re1 C3 1.909(4) . ?
O1 C1 1.140(6) . ?
O2 C2 1.148(6) . ?
O3 C3 1.137(6) . ?
O4 H4A 0.8669 . ?
O4 H4B 0.8710 . ?
O5 H5 0.8400 . ?
O5 C4 1.325(5) . ?
O6 C9 1.232(5) . ?
O7 C9 1.280(5) . ?
N1 C4 1.340(5) . ?
N1 C8 1.368(5) . ?
C4 C5 1.405(5) . ?
C5 H5A 0.9500 . ?
C5 C6 1.378(6) . ?
C6 H6 0.9500 . ?
C6 C7 1.405(6) . ?
C7 H7 0.9500 . ?
C7 C8 1.358(6) . ?
C8 C9 1.512(5) . ?

loop_
_geom_hbond_atom_site_label_D
_geom_hbond_atom_site_label_H
_geom_hbond_atom_site_label_A
_geom_hbond_distance_DH
_geom_hbond_distance_HA
_geom_hbond_distance_DA
_geom_hbond_angle_DHA
_geom_hbond_site_symmetry_A
_geom_hbond_publ_flag
O4 H4A O2 0.87 1.94 2.752(4) 155.7 2_656 yes
O4 H4B O7 0.87 1.82 2.642(4) 157.8 2_666 yes
O5 H5 O6 0.84 1.81 2.652(4) 176.5 1_545 yes
C5 H5A O6 0.95 2.62 3.281(5) 127.3 1_545 yes
C6 H6 O1 0.95 2.62 3.281(5) 126.8 1_456 yes

loop_
_geom_torsion_atom_site_label_1
_geom_torsion_atom_site_label_2
_geom_torsion_atom_site_label_3
_geom_torsion_atom_site_label_4
_geom_torsion
_geom_torsion_site_symmetry_1
_geom_torsion_site_symmetry_2
_geom_torsion_site_symmetry_3
_geom_torsion_site_symmetry_4
_geom_torsion_publ_flag
Re1 O7 C9 O6 178.8(3) . . . . ?
Re1 O7 C9 C8 -1.6(4) . . . . ?
Re1 N1 C4 O5 -5.3(5) . . . . ?
Re1 N1 C4 C5 175.0(3) . . . . ?
Re1 N1 C8 C7 -175.9(3) . . . . ?
Re1 N1 C8 C9 5.8(4) . . . . ?
O5 C4 C5 C6 -178.0(4) . . . . ?
N1 C4 C5 C6 1.6(6) . . . . ?
N1 C8 C9 O6 176.7(4) . . . . ?
N1 C8 C9 O7 -3.0(5) . . . . ?
C4 N1 C8 C7 2.6(6) . . . . ?
C4 N1 C8 C9 -175.7(3) . . . . ?
C4 C5 C6 C7 0.7(6) . . . . ?
C5 C6 C7 C8 -1.3(6) . . . . ?
C6 C7 C8 N1 -0.3(6) . . . . ?
C6 C7 C8 C9 177.8(4) . . . . ?
C7 C8 C9 O6 -1.6(6) . . . . ?
C7 C8 C9 O7 178.7(4) . . . . ?
C8 N1 C4 O5 176.5(3) . . . . ?
C8 N1 C4 C5 -3.2(6) . . . . ?
